data_4517853
loop_
_publ_author_name
'Kahmann, Simon'
'Nazarenko, Olga'
'Shao, Shuyan'
'Hordiichuk, Oleh'
'Kepenekian, Mika\"el'
'Even, Jacky'
'Kovalenko, Maksym V.'
'Blake, Graeme R.'
'Loi, Maria A.'

_publ_section_title
;
 Negative Thermal Quenching in FASnI3 Perovskite Single Crystals and Thin
 Films
;
_journal_name_full 'ACS Energy Letters'
_journal_page_first 2512
_journal_page_last 2519
_journal_paper_doi 10.1021/acsenergylett.0c01166
_journal_year 2020
_chemical_formula_sum 'C H5 I3 N2 Sn'
_chemical_formula_weight 544.46
_space_group_crystal_system tetragonal
_space_group_IT_number 100
_space_group_name_Hall 'P 4 -2ab'
_space_group_name_H-M_alt 'P 4 b m'
_atom_sites_solution_hydrogens geom
_audit_creation_method SHELXL-2018/3
_cell_angle_alpha 90
_cell_angle_beta 90
_cell_angle_gamma 90
_cell_formula_units_Z 4
_cell_length_a 8.8379(11)
_cell_length_b 8.8379(11)
_cell_length_c 12.4066(17)
_cell_measurement_reflns_used 5304
_cell_measurement_temperature 100(2)
_cell_measurement_theta_max 63.221
_cell_measurement_theta_min 6.52
_cell_volume 969.1(2)
_computing_structure_refinement 'SHELXL-2018/3 (Sheldrick, 2018)'
_diffrn_ambient_temperature 100(2)
_diffrn_measured_fraction_theta_full 0.996
_diffrn_measured_fraction_theta_max 0.996
_diffrn_measurement_device_type 'Bruker D8 Venture; Photon100 area detector'
_diffrn_radiation_type MoK\a
_diffrn_radiation_wavelength 0.71073
_diffrn_reflns_av_unetI/netI 0.0198
_diffrn_reflns_Laue_measured_fraction_full 0.996
_diffrn_reflns_Laue_measured_fraction_max 0.996
_diffrn_reflns_limit_h_max 7
_diffrn_reflns_limit_h_min 0
_diffrn_reflns_limit_k_max 11
_diffrn_reflns_limit_k_min 0
_diffrn_reflns_limit_l_max 15
_diffrn_reflns_limit_l_min 0
_diffrn_reflns_number 815
_diffrn_reflns_point_group_measured_fraction_full 0.522
_diffrn_reflns_point_group_measured_fraction_max 0.522
_diffrn_reflns_theta_full 25.242
_diffrn_reflns_theta_max 26.367
_diffrn_reflns_theta_min 3.260
_exptl_absorpt_coefficient_mu 12.116
_exptl_absorpt_correction_type multi-scan
_exptl_absorpt_process_details 'SAD2ABS-2014/4 - Bruker AXS area detector scaling and absorption correction'
_exptl_crystal_colour black
_exptl_crystal_density_diffrn 3.732
_exptl_crystal_description cube
_exptl_crystal_F_000 936
_exptl_crystal_size_max 0.060
_exptl_crystal_size_mid 0.060
_exptl_crystal_size_min 0.060
_exptl_transmission_factor_max 0.051105
_exptl_transmission_factor_min 0.021013
_refine_diff_density_max 1.812
_refine_diff_density_min -2.131
_refine_diff_density_rms 0.304
_refine_ls_abs_structure_details
;
No quotients, so Flack parameter determined by classical intensity fit
;
_refine_ls_abs_structure_Flack -0.2(6)
_refine_ls_extinction_method none
_refine_ls_goodness_of_fit_ref 1.075
_refine_ls_hydrogen_treatment constr
_refine_ls_matrix_type full
_refine_ls_number_parameters 35
_refine_ls_number_reflns 815
_refine_ls_number_restraints 5
_refine_ls_restrained_S_all 1.073
_refine_ls_R_factor_all 0.0449
_refine_ls_R_factor_gt 0.0429
_refine_ls_shift/su_max 0.001
_refine_ls_shift/su_mean 0.000
_refine_ls_structure_factor_coef Fsqd
_refine_ls_weighting_details 'w=1/[\s^2^(Fo^2^)+(0.0773P)^2^+24.9492P] where P=(Fo^2^+2Fc^2^)/3'
_refine_ls_weighting_scheme calc
_refine_ls_wR_factor_gt 0.1325
_refine_ls_wR_factor_ref 0.1344
_reflns_Friedel_coverage 0.000
_reflns_Friedel_fraction_full 0.000
_reflns_Friedel_fraction_max 0.000
_reflns_number_gt 789
_reflns_number_total 815
_reflns_threshold_expression 'I > 2\s(I)'
_cod_data_source_file nz0c01166_si_002.cif
_cod_data_source_block P4bm
_cod_depositor_comments 'Adding full bibliography for 4517852--4517854.cif.'
_cod_original_cell_volume 969.1(3)
_cod_database_code 4517853
_shelx_shelxl_version_number 2018/3
_shelx_space_group_comment
;
The symmetry employed for this shelxl refinement is uniquely defined
by the following loop, which should always be used as a source of
symmetry information in preference to the above space-group names.
They are only intended as comments.
;
_shelx_estimated_absorpt_t_min 0.530
_shelx_estimated_absorpt_t_max 0.530

loop_
_space_group_symop_operation_xyz
'x, y, z'
'-x, -y, z'
'-y, x, z'
'y, -x, z'
'x+1/2, -y+1/2, z'
'-x+1/2, y+1/2, z'
'-y+1/2, -x+1/2, z'
'y+1/2, x+1/2, z'

loop_
_atom_site_label
_atom_site_type_symbol
_atom_site_fract_x
_atom_site_fract_y
_atom_site_fract_z
_atom_site_U_iso_or_equiv
_atom_site_adp_type
_atom_site_occupancy
_atom_site_site_symmetry_order
_atom_site_calc_flag
_atom_site_refinement_flags_posn
_atom_site_refinement_flags_adp
_atom_site_refinement_flags_occupancy
_atom_site_disorder_assembly
_atom_site_disorder_group
Sn1 Sn 0.000000 0.000000 0.2538(5) 0.0254(8) Uani 1 4 d S T P . .
Sn2 Sn 0.000000 0.000000 -0.2463(6) 0.0352(9) Uani 1 4 d S T P . .
I1 I 0.000000 0.000000 0.00835(17) 0.0134(6) Uani 1 4 d S T P . .
I2 I -0.30130(16) 0.19870(16) -0.2496(4) 0.0315(6) Uani 1 2 d S T P . .
I3 I 0.000000 0.000000 0.5097(3) 0.0357(11) Uani 1 4 d S T P . .
I4 I -0.26597(19) 0.23403(19) 0.2490(5) 0.0341(7) Uani 1 2 d S T P . .
C1 C -0.500000 0.000000 0.456(4) 0.064(17) Uiso 1 4 d DS . P . .
H1 H -0.500000 0.000000 0.379406 0.077 Uiso 1 4 calc R U P . .
N1 N -0.5931(5) 0.0931(5) 0.502(4) 0.048(7) Uiso 1 2 d DS . P . .
HN1A H -0.597687 0.097687 0.572975 0.057 Uiso 1 2 calc R U P . .
HN1B H -0.651606 0.151606 0.462781 0.057 Uiso 1 2 calc R U P . .
C2 C 0.500000 0.000000 0.023(4) 0.064(17) Uiso 1 4 d DS . P . .
H2 H 0.500000 0.000000 0.099516 0.077 Uiso 1 4 calc R U P . .
N2 N 0.4070(5) 0.0930(5) -0.023(4) 0.048(7) Uiso 1 2 d DS . P . .
HN2A H 0.402269 0.097731 -0.093924 0.057 Uiso 1 2 calc R U P . .
HN2B H 0.348455 0.151545 0.016322 0.057 Uiso 1 2 calc R U P . .

loop_
_atom_site_aniso_label
_atom_site_aniso_U_11
_atom_site_aniso_U_22
_atom_site_aniso_U_33
_atom_site_aniso_U_23
_atom_site_aniso_U_13
_atom_site_aniso_U_12
Sn1 0.0248(12) 0.0248(12) 0.0265(19) 0.000 0.000 0.000
Sn2 0.0406(15) 0.0406(15) 0.024(2) 0.000 0.000 0.000
I1 0.0139(9) 0.0139(9) 0.0124(15) 0.000 0.000 0.000
I2 0.0293(7) 0.0293(7) 0.0361(14) -0.0091(14) -0.0091(14) 0.0054(8)
I3 0.0425(16) 0.0425(16) 0.022(2) 0.000 0.000 0.000
I4 0.0276(8) 0.0276(8) 0.0471(18) 0.0156(15) 0.0156(15) 0.0108(8)

loop_
_atom_type_symbol
_atom_type_description
_atom_type_scat_dispersion_real
_atom_type_scat_dispersion_imag
_atom_type_scat_source
C C 0.0033 0.0016 'International Tables Vol C Tables 4.2.6.8 and 6.1.1.4'
H H 0.0000 0.0000 'International Tables Vol C Tables 4.2.6.8 and 6.1.1.4'
I I -0.4742 1.8119 'International Tables Vol C Tables 4.2.6.8 and 6.1.1.4'
N N 0.0061 0.0033 'International Tables Vol C Tables 4.2.6.8 and 6.1.1.4'
Sn Sn -0.6537 1.4246 'International Tables Vol C Tables 4.2.6.8 and 6.1.1.4'

loop_
_geom_angle_atom_site_label_1
_geom_angle_atom_site_label_2
_geom_angle_atom_site_label_3
_geom_angle
_geom_angle_site_symmetry_1
_geom_angle_site_symmetry_3
_geom_angle_publ_flag
I1 Sn1 I4 88.91(18) . 3 ?
I1 Sn1 I4 88.91(18) . . ?
I4 Sn1 I4 89.980(7) 3 . ?
I1 Sn1 I4 88.91(18) . 4 ?
I4 Sn1 I4 177.8(4) 3 4 ?
I4 Sn1 I4 89.979(7) . 4 ?
I1 Sn1 I4 88.91(18) . 2 ?
I4 Sn1 I4 89.979(7) 3 2 ?
I4 Sn1 I4 177.8(4) . 2 ?
I4 Sn1 I4 89.979(7) 4 2 ?
I1 Sn1 I3 180.0 . . ?
I4 Sn1 I3 91.09(18) 3 . ?
I4 Sn1 I3 91.09(18) . . ?
I4 Sn1 I3 91.09(18) 4 . ?
I4 Sn1 I3 91.09(18) 2 . ?
I3 Sn2 I1 180.0 1_554 . ?
I3 Sn2 I2 89.28(19) 1_554 . ?
I1 Sn2 I2 90.72(19) . . ?
I3 Sn2 I2 89.28(19) 1_554 4 ?
I1 Sn2 I2 90.72(19) . 4 ?
I2 Sn2 I2 89.990(5) . 4 ?
I3 Sn2 I2 89.28(19) 1_554 3 ?
I1 Sn2 I2 90.72(19) . 3 ?
I2 Sn2 I2 89.992(5) . 3 ?
I2 Sn2 I2 178.6(4) 4 3 ?
I3 Sn2 I2 89.28(19) 1_554 2 ?
I1 Sn2 I2 90.72(19) . 2 ?
I2 Sn2 I2 178.6(4) . 2 ?
I2 Sn2 I2 89.991(5) 4 2 ?
I2 Sn2 I2 89.991(5) 3 2 ?
Sn1 I1 Sn2 180.0 . . ?
Sn2 I2 Sn2 156.76(7) . 5_455 ?
Sn2 I3 Sn1 180.0 1_556 . ?
Sn1 I4 Sn1 172.37(14) 5_455 . ?
N1 C1 N1 128(2) 2_455 . ?
N2 C2 N2 128(2) 2_655 . ?

loop_
_geom_bond_atom_site_label_1
_geom_bond_atom_site_label_2
_geom_bond_distance
_geom_bond_site_symmetry_2
_geom_bond_publ_flag
Sn1 I1 3.046(7) . ?
Sn1 I4 3.1316(5) 3 ?
Sn1 I4 3.1316(5) . ?
Sn1 I4 3.1316(5) 4 ?
Sn1 I4 3.1316(5) 2 ?
Sn1 I3 3.175(7) . ?
Sn2 I3 3.026(8) 1_554 ?
Sn2 I1 3.160(8) . ?
Sn2 I2 3.1900(6) . ?
Sn2 I2 3.1900(6) 4 ?
Sn2 I2 3.1900(6) 3 ?
Sn2 I2 3.1900(6) 2 ?
C1 N1 1.297(12) 2_455 ?
C1 N1 1.297(12) . ?
C2 N2 1.296(12) 2_655 ?
C2 N2 1.296(12) . ?
